data_7225523
loop_
_publ_author_name
'Jiang, Y.'
'Holmberg, R. J.'
'Habib, F.'
'Ungur, L.'
'Korobkov, I.'
'Chibotaru, L. F.'
'Murugesu, M.'

_publ_section_title
;
 Probing the structural and magnetic properties of a new family of
 centrosymmetric dinuclear lanthanide complexes
;
_journal_issue 61
_journal_name_full 'RSC Adv.'
_journal_page_first 56668
_journal_paper_doi 10.1039/C6RA12070A
_journal_volume 6
_journal_year 2016
_chemical_formula_sum 'C19 H30 Er N3 O7'
_chemical_formula_weight 579.72
_chemical_name_systematic 4
_space_group_crystal_system triclinic
_space_group_IT_number 2
_space_group_name_Hall '-P 1'
_space_group_name_H-M_alt 'P -1'
_symmetry_space_group_name_Hall '-P 1'
_symmetry_space_group_name_H-M 'P -1'
_atom_sites_solution_hydrogens mixed
_audit_creation_method SHELXL-2013
_audit_update_record
;
2015-09-22 deposited with the CCDC.
2016-06-07 downloaded from the CCDC.
;
_cell_angle_alpha 74.961(3)
_cell_angle_beta 86.219(3)
_cell_angle_gamma 78.632(3)
_cell_formula_units_Z 2
_cell_length_a 8.5864(6)
_cell_length_b 10.3618(8)
_cell_length_c 13.2646(9)
_cell_measurement_reflns_used 9988
_cell_measurement_temperature 200(2)
_cell_measurement_theta_max 28.31
_cell_measurement_theta_min 2.88
_cell_volume 1117.24(14)
_computing_cell_refinement 'APEX II, Bruker (2009)'
_computing_data_collection 'APEX II, Bruker (2009)'
_computing_data_reduction 'XPREP, Bruker (2009)'
_computing_molecular_graphics 'SHELXTL, Bruker (2004)'
_computing_publication_material 'SHELXTL, Bruker (2004)'
_computing_structure_refinement 'SHELXL-2013 (Sheldrick, 2013)'
_computing_structure_solution 'SHELXS-03 (Sheldrick, 2003)'
_diffrn_ambient_temperature 200(2)
_diffrn_measured_fraction_theta_full 0.986
_diffrn_measured_fraction_theta_max 0.971
_diffrn_measurement_device_type 'Bruker APEX-II CCD'
_diffrn_measurement_method '\f and \w scans'
_diffrn_radiation_type MoK\a
_diffrn_radiation_wavelength 0.71073
_diffrn_reflns_av_unetI/netI 0.0441
_diffrn_reflns_Laue_measured_fraction_full 0.986
_diffrn_reflns_Laue_measured_fraction_max 0.971
_diffrn_reflns_limit_h_max 11
_diffrn_reflns_limit_h_min -11
_diffrn_reflns_limit_k_max 13
_diffrn_reflns_limit_k_min -13
_diffrn_reflns_limit_l_max 17
_diffrn_reflns_limit_l_min 0
_diffrn_reflns_number 8337
_diffrn_reflns_point_group_measured_fraction_full 0.986
_diffrn_reflns_point_group_measured_fraction_max 0.971
_diffrn_reflns_theta_full 25.242
_diffrn_reflns_theta_max 28.307
_diffrn_reflns_theta_min 2.072
_exptl_absorpt_coefficient_mu 3.799
_exptl_absorpt_correction_T_max 0.745688
_exptl_absorpt_correction_T_min 0.495207
_exptl_absorpt_correction_type multi-scan
_exptl_absorpt_process_details 'SADABS, Bruker (2003)'
_exptl_crystal_colour brown
_exptl_crystal_density_diffrn 1.723
_exptl_crystal_density_meas ?
_exptl_crystal_description block
_exptl_crystal_F_000 578
_exptl_crystal_size_max 0.160
_exptl_crystal_size_mid 0.100
_exptl_crystal_size_min 0.080
_refine_diff_density_max 2.124
_refine_diff_density_min -1.847
_refine_diff_density_rms 0.170
_refine_ls_extinction_method none
_refine_ls_goodness_of_fit_ref 1.059
_refine_ls_hydrogen_treatment constr
_refine_ls_matrix_type full
_refine_ls_number_parameters 272
_refine_ls_number_reflns 5396
_refine_ls_number_restraints 0
_refine_ls_restrained_S_all 1.059
_refine_ls_R_factor_all 0.0421
_refine_ls_R_factor_gt 0.0381
_refine_ls_shift/su_max 0.000
_refine_ls_shift/su_mean 0.000
_refine_ls_structure_factor_coef Fsqd
_refine_ls_weighting_details 'w=1/[\s^2^(Fo^2^)+(0.0504P)^2^+4.5175P] where P=(Fo^2^+2Fc^2^)/3'
_refine_ls_weighting_scheme calc
_refine_ls_wR_factor_gt 0.0959
_refine_ls_wR_factor_ref 0.0987
_reflns_Friedel_coverage 0.000
_reflns_number_gt 5125
_reflns_number_total 5396
_reflns_threshold_expression 'I > 2\s(I)'
_cod_data_source_file c6ra12070a2.cif
_cod_data_source_block mm377_5
_cod_depositor_comments
;
The following automatic conversions were performed:

'_exptl_crystal_density_meas' value 'n/a' was changed to '?' - the
value is perceived as not measured.

Automatic conversion script
Id: cif_fix_values 4268 2015-11-12 08:31:59Z antanas 
;
_cod_database_code 7225523
_shelx_space_group_comment
; 
The symmetry employed for this shelxl refinement is uniquely defined 
by the following loop, which should always be used as a source of 
symmetry information in preference to the above space-group names. 
They are only intended as comments. 
;
_shelx_estimated_absorpt_t_min 0.582
_shelx_estimated_absorpt_t_max 0.751
_shelxl_version_number 2013-4

loop_
_space_group_symop_operation_xyz
'x, y, z'
'-x, -y, -z'

loop_
_atom_site_label
_atom_site_type_symbol
_atom_site_fract_x
_atom_site_fract_y
_atom_site_fract_z
_atom_site_U_iso_or_equiv
_atom_site_adp_type
_atom_site_occupancy
_atom_site_site_symmetry_order
_atom_site_calc_flag
_atom_site_refinement_flags_posn
_atom_site_refinement_flags_adp
Er1 Er 0.45118(3) 0.54272(2) 0.13576(2) 0.01733(8) Uani 1 1 d . .
O1 O 0.4063(5) 0.7231(4) 0.2052(3) 0.0233(8) Uani 1 1 d . .
O2 O 0.4769(6) 0.8259(5) 0.3512(4) 0.0361(11) Uani 1 1 d . .
O3 O 0.3629(4) 0.5690(4) -0.0306(3) 0.0196(7) Uani 1 1 d . .
O4 O 0.3816(5) 0.4622(4) 0.3063(3) 0.0286(9) Uani 1 1 d . .
O5 O 0.3512(5) 0.3419(4) 0.1512(3) 0.0247(8) Uani 1 1 d . .
O6 O 0.5954(5) 0.7011(4) 0.0386(3) 0.0299(9) Uani 1 1 d . .
H6A H 0.6313 0.6874 -0.0282 0.045 Uiso 1 1 d R U
H6B H 0.5615 0.8008 0.0342 0.045 Uiso 1 1 d R U
O7 O 0.6671(6) 0.8517(6) 0.1566(5) 0.0461(13) Uani 1 1 d . .
H7D H 0.7462 0.8181 0.1248 0.069 Uiso 1 1 calc R U
N1 N 0.1740(5) 0.6480(5) 0.1062(4) 0.0229(9) Uani 1 1 d . .
N2 N 0.1010(5) 0.6336(5) 0.0188(4) 0.0228(9) Uani 1 1 d . .
N3 N 0.2805(6) 0.5705(5) -0.2221(4) 0.0257(10) Uani 1 1 d . .
C1 C 0.2889(7) 0.7588(5) 0.2649(4) 0.0217(10) Uani 1 1 d . .
C2 C 0.3191(7) 0.8154(6) 0.3472(5) 0.0261(11) Uani 1 1 d . .
C3 C 0.2017(8) 0.8573(7) 0.4140(5) 0.0361(14) Uani 1 1 d . .
H3A H 0.2272 0.8919 0.4693 0.043 Uiso 1 1 calc R U
C4 C 0.0444(8) 0.8482(7) 0.3996(6) 0.0365(15) Uani 1 1 d . .
H4A H -0.0373 0.8764 0.4455 0.044 Uiso 1 1 calc R U
C5 C 0.0083(7) 0.7990(7) 0.3196(5) 0.0310(13) Uani 1 1 d . .
H5A H -0.0991 0.7951 0.3097 0.037 Uiso 1 1 calc R U
C6 C 0.1279(7) 0.7537(6) 0.2511(4) 0.0238(11) Uani 1 1 d . .
C7 C 0.5134(9) 0.9019(9) 0.4191(7) 0.0449(18) Uani 1 1 d . .
H7A H 0.6278 0.9015 0.4159 0.067 Uiso 1 1 calc R U
H7B H 0.4820 0.8607 0.4908 0.067 Uiso 1 1 calc R U
H7C H 0.4554 0.9958 0.3973 0.067 Uiso 1 1 calc R U
C8 C 0.0783(7) 0.7125(6) 0.1633(5) 0.0244(11) Uani 1 1 d . .
H8A H -0.0314 0.7346 0.1471 0.029 Uiso 1 1 calc R U
C9 C 0.2090(6) 0.5908(5) -0.0445(4) 0.0196(10) Uani 1 1 d . .
C10 C 0.1567(6) 0.5565(6) -0.1391(5) 0.0257(11) Uani 1 1 d . .
H10A H 0.1372 0.4620 -0.1198 0.031 Uiso 1 1 calc R U
H10B H 0.0562 0.6183 -0.1652 0.031 Uiso 1 1 calc R U
C11 C 0.2812(9) 0.7157(7) -0.2687(6) 0.0369(14) Uani 1 1 d . .
H11A H 0.3634 0.7250 -0.3235 0.055 Uiso 1 1 calc R U
H11B H 0.3035 0.7582 -0.2146 0.055 Uiso 1 1 calc R U
H11C H 0.1772 0.7604 -0.2988 0.055 Uiso 1 1 calc R U
C12 C 0.2460(8) 0.5056(8) -0.3033(6) 0.0396(16) Uani 1 1 d . .
H12A H 0.3283 0.5138 -0.3581 0.059 Uiso 1 1 calc R U
H12B H 0.1422 0.5508 -0.3336 0.059 Uiso 1 1 calc R U
H12C H 0.2445 0.4092 -0.2717 0.059 Uiso 1 1 calc R U
C13 C 0.2836(7) 0.3909(6) 0.3550(5) 0.0263(11) Uani 1 1 d . .
C14 C 0.2270(7) 0.2957(6) 0.3164(5) 0.0289(12) Uani 1 1 d . .
H14A H 0.1578 0.2432 0.3600 0.035 Uiso 1 1 calc R U
C15 C 0.2659(7) 0.2729(6) 0.2177(5) 0.0244(11) Uani 1 1 d . .
C16 C 0.2285(10) 0.4127(8) 0.4599(6) 0.0437(17) Uani 1 1 d . .
H16A H 0.2789 0.4827 0.4747 0.066 Uiso 1 1 calc R U
H16B H 0.2577 0.3274 0.5136 0.066 Uiso 1 1 calc R U
H16C H 0.1128 0.4422 0.4601 0.066 Uiso 1 1 calc R U
C17 C 0.2042(8) 0.1641(6) 0.1851(5) 0.0320(13) Uani 1 1 d . .
H17A H 0.2404 0.1632 0.1137 0.048 Uiso 1 1 calc R U
H17B H 0.0878 0.1828 0.1881 0.048 Uiso 1 1 calc R U
H17C H 0.2441 0.0755 0.2324 0.048 Uiso 1 1 calc R U
C18 C 0.6533(12) 0.9928(8) 0.1321(8) 0.059(2) Uani 1 1 d . .
H18A H 0.6610 1.0219 0.1967 0.071 Uiso 1 1 calc R U
H18B H 0.5477 1.0363 0.1017 0.071 Uiso 1 1 calc R U
C19 C 0.7777(13) 1.0384(9) 0.0576(9) 0.065(3) Uani 1 1 d . .
H19A H 0.7656 1.1375 0.0428 0.097 Uiso 1 1 calc R U
H19B H 0.7682 1.0123 -0.0073 0.097 Uiso 1 1 calc R U
H19C H 0.8823 0.9957 0.0876 0.097 Uiso 1 1 calc R U

loop_
_atom_site_aniso_label
_atom_site_aniso_U_11
_atom_site_aniso_U_22
_atom_site_aniso_U_33
_atom_site_aniso_U_23
_atom_site_aniso_U_13
_atom_site_aniso_U_12
Er1 0.01561(11) 0.02237(12) 0.01659(12) -0.00868(9) 0.00138(8) -0.00514(7)
O1 0.0197(18) 0.035(2) 0.0201(19) -0.0140(16) 0.0044(14) -0.0080(16)
O2 0.032(2) 0.046(3) 0.042(3) -0.030(2) -0.002(2) -0.010(2)
O3 0.0133(16) 0.0281(18) 0.0200(19) -0.0103(15) 0.0031(13) -0.0057(14)
O4 0.031(2) 0.033(2) 0.024(2) -0.0104(17) 0.0008(17) -0.0091(17)
O5 0.028(2) 0.0255(19) 0.023(2) -0.0077(16) 0.0079(16) -0.0122(15)
O6 0.041(2) 0.031(2) 0.025(2) -0.0122(17) 0.0133(18) -0.0199(18)
O7 0.036(3) 0.051(3) 0.062(4) -0.029(3) 0.010(2) -0.016(2)
N1 0.018(2) 0.027(2) 0.025(2) -0.0095(18) -0.0001(17) -0.0041(17)
N2 0.019(2) 0.032(2) 0.023(2) -0.0147(19) -0.0005(17) -0.0060(18)
N3 0.024(2) 0.035(3) 0.019(2) -0.012(2) 0.0007(18) -0.0037(19)
C1 0.026(3) 0.023(2) 0.018(3) -0.007(2) 0.005(2) -0.009(2)
C2 0.027(3) 0.030(3) 0.026(3) -0.015(2) 0.002(2) -0.004(2)
C3 0.042(4) 0.048(4) 0.027(3) -0.022(3) 0.005(3) -0.012(3)
C4 0.033(3) 0.048(4) 0.038(4) -0.028(3) 0.015(3) -0.010(3)
C5 0.028(3) 0.038(3) 0.033(3) -0.020(3) 0.011(2) -0.008(2)
C6 0.022(3) 0.029(3) 0.022(3) -0.010(2) 0.006(2) -0.005(2)
C7 0.043(4) 0.061(5) 0.045(4) -0.034(4) -0.002(3) -0.013(3)
C8 0.019(2) 0.034(3) 0.025(3) -0.014(2) 0.004(2) -0.009(2)
C9 0.017(2) 0.024(2) 0.022(3) -0.011(2) -0.0003(19) -0.0073(19)
C10 0.019(2) 0.039(3) 0.023(3) -0.014(2) 0.000(2) -0.007(2)
C11 0.037(3) 0.032(3) 0.037(4) -0.005(3) 0.005(3) -0.004(3)
C12 0.036(3) 0.063(4) 0.028(3) -0.027(3) -0.003(3) -0.006(3)
C13 0.025(3) 0.033(3) 0.018(3) -0.005(2) 0.003(2) -0.002(2)
C14 0.027(3) 0.035(3) 0.025(3) -0.006(2) 0.008(2) -0.011(2)
C15 0.021(2) 0.025(3) 0.026(3) -0.005(2) 0.000(2) -0.004(2)
C16 0.058(5) 0.052(4) 0.024(3) -0.013(3) 0.017(3) -0.018(4)
C17 0.034(3) 0.029(3) 0.038(4) -0.011(3) 0.006(3) -0.014(2)
C18 0.067(6) 0.038(4) 0.068(6) -0.017(4) 0.021(5) -0.003(4)
C19 0.073(6) 0.035(4) 0.082(7) -0.007(4) 0.018(5) -0.016(4)

loop_
_atom_type_symbol
_atom_type_description
_atom_type_scat_dispersion_real
_atom_type_scat_dispersion_imag
_atom_type_scat_source
C C 0.0033 0.0016 'International Tables Vol C Tables 4.2.6.8 and 6.1.1.4'
H H 0.0000 0.0000 'International Tables Vol C Tables 4.2.6.8 and 6.1.1.4'
N N 0.0061 0.0033 'International Tables Vol C Tables 4.2.6.8 and 6.1.1.4'
O O 0.0106 0.0060 'International Tables Vol C Tables 4.2.6.8 and 6.1.1.4'
Er Er -0.2586 4.9576 'International Tables Vol C Tables 4.2.6.8 and 6.1.1.4'

loop_
_geom_angle_atom_site_label_1
_geom_angle_atom_site_label_2
_geom_angle_atom_site_label_3
_geom_angle
_geom_angle_site_symmetry_1
_geom_angle_site_symmetry_3
O1 Er1 O4 74.16(15) . .
O1 Er1 O3 119.09(14) . .
O4 Er1 O3 140.34(14) . .
O1 Er1 O6 72.01(15) . .
O4 Er1 O6 138.14(15) . .
O3 Er1 O6 78.97(15) . .
O1 Er1 O5 138.66(14) . .
O4 Er1 O5 71.62(15) . .
O3 Er1 O5 77.11(14) . .
O6 Er1 O5 148.27(14) . .
O1 Er1 O3 141.95(13) . 2_665
O4 Er1 O3 128.18(15) . 2_665
O3 Er1 O3 66.24(15) . 2_665
O6 Er1 O3 72.56(14) . 2_665
O5 Er1 O3 78.86(13) . 2_665
O1 Er1 N1 73.26(15) . .
O4 Er1 N1 87.19(16) . .
O3 Er1 N1 64.79(15) . .
O6 Er1 N1 105.64(17) . .
O5 Er1 N1 82.52(15) . .
O3 Er1 N1 130.27(15) 2_665 .
O1 Er1 N3 96.97(15) . 2_665
O4 Er1 N3 77.01(16) . 2_665
O3 Er1 N3 131.55(14) . 2_665
O6 Er1 N3 83.34(17) . 2_665
O5 Er1 N3 97.26(16) . 2_665
O3 Er1 N3 65.47(14) 2_665 2_665
N1 Er1 N3 163.33(16) . 2_665
O1 Er1 Er1 139.71(11) . 2_665
O4 Er1 Er1 145.83(11) . 2_665
O3 Er1 Er1 33.63(9) . 2_665
O6 Er1 Er1 72.90(10) . 2_665
O5 Er1 Er1 75.62(10) . 2_665
O3 Er1 Er1 32.61(9) 2_665 2_665
N1 Er1 Er1 98.07(12) . 2_665
N3 Er1 Er1 98.01(11) 2_665 2_665
C1 O1 Er1 128.1(3) . .
C2 O2 C7 116.9(5) . .
C9 O3 Er1 118.0(3) . .
C9 O3 Er1 122.3(3) . 2_665
Er1 O3 Er1 113.76(15) . 2_665
C13 O4 Er1 136.2(4) . .
C15 O5 Er1 135.6(4) . .
C8 N1 N2 113.4(5) . .
C8 N1 Er1 128.5(4) . .
N2 N1 Er1 118.0(3) . .
C9 N2 N1 109.7(4) . .
C11 N3 C10 109.4(5) . .
C11 N3 C12 109.8(6) . .
C10 N3 C12 109.2(5) . .
C11 N3 Er1 109.1(4) . 2_665
C10 N3 Er1 107.3(3) . 2_665
C12 N3 Er1 112.0(4) . 2_665
O1 C1 C6 124.9(5) . .
O1 C1 C2 118.7(5) . .
C6 C1 C2 116.3(5) . .
C3 C2 O2 124.1(5) . .
C3 C2 C1 122.8(6) . .
O2 C2 C1 113.0(5) . .
C2 C3 C4 119.3(6) . .
C5 C4 C3 120.1(6) . .
C4 C5 C6 121.3(6) . .
C5 C6 C1 120.0(5) . .
C5 C6 C8 117.9(5) . .
C1 C6 C8 121.9(5) . .
N1 C8 C6 124.1(5) . .
N2 C9 O3 125.0(5) . .
N2 C9 C10 118.7(5) . .
O3 C9 C10 116.2(5) . .
N3 C10 C9 110.1(4) . .
O4 C13 C14 123.7(6) . .
O4 C13 C16 116.2(6) . .
C14 C13 C16 120.1(6) . .
C15 C14 C13 124.1(5) . .
O5 C15 C14 123.1(5) . .
O5 C15 C17 116.9(5) . .
C14 C15 C17 120.0(5) . .
O7 C18 C19 111.5(7) . .

loop_
_geom_bond_atom_site_label_1
_geom_bond_atom_site_label_2
_geom_bond_distance
_geom_bond_site_symmetry_2
Er1 O1 2.248(4) .
Er1 O4 2.282(4) .
Er1 O3 2.312(4) .
Er1 O6 2.319(4) .
Er1 O5 2.360(4) .
Er1 O3 2.376(4) 2_665
Er1 N1 2.426(5) .
Er1 N3 2.566(5) 2_665
Er1 Er1 3.9270(5) 2_665
O1 C1 1.296(7) .
O2 C2 1.385(7) .
O2 C7 1.426(8) .
O3 C9 1.313(6) .
O3 Er1 2.376(4) 2_665
O4 C13 1.264(7) .
O5 C15 1.272(7) .
O7 C18 1.396(9) .
N1 C8 1.289(7) .
N1 N2 1.407(6) .
N2 C9 1.300(7) .
N3 C11 1.472(8) .
N3 C10 1.479(7) .
N3 C12 1.481(8) .
N3 Er1 2.566(5) 2_665
C1 C6 1.419(8) .
C1 C2 1.426(8) .
C2 C3 1.378(8) .
C3 C4 1.401(10) .
C4 C5 1.367(9) .
C5 C6 1.418(8) .
C6 C8 1.454(8) .
C9 C10 1.507(8) .
C13 C14 1.398(9) .
C13 C16 1.499(9) .
C14 C15 1.398(8) .
C15 C17 1.502(8) .
C18 C19 1.469(13) .

loop_
_geom_torsion_atom_site_label_1
_geom_torsion_atom_site_label_2
_geom_torsion_atom_site_label_3
_geom_torsion_atom_site_label_4
_geom_torsion
_geom_torsion_site_symmetry_1
C8 N1 N2 C9 168.3(5) .
Er1 N1 N2 C9 -14.7(6) .
Er1 O1 C1 C6 -41.3(8) .
Er1 O1 C1 C2 142.7(4) .
C7 O2 C2 C3 -9.1(10) .
C7 O2 C2 C1 169.7(6) .
O1 C1 C2 C3 179.5(6) .
C6 C1 C2 C3 3.1(9) .
O1 C1 C2 O2 0.6(8) .
C6 C1 C2 O2 -175.7(5) .
O2 C2 C3 C4 176.8(7) .
C1 C2 C3 C4 -1.9(11) .
C2 C3 C4 C5 -0.3(11) .
C3 C4 C5 C6 1.3(11) .
C4 C5 C6 C1 0.0(10) .
C4 C5 C6 C8 -175.4(6) .
O1 C1 C6 C5 -178.2(6) .
C2 C1 C6 C5 -2.1(8) .
O1 C1 C6 C8 -3.0(9) .
C2 C1 C6 C8 173.1(5) .
N2 N1 C8 C6 -173.0(5) .
Er1 N1 C8 C6 10.4(9) .
C5 C6 C8 N1 -167.5(6) .
C1 C6 C8 N1 17.1(9) .
N1 N2 C9 O3 -2.1(8) .
N1 N2 C9 C10 174.7(5) .
Er1 O3 C9 N2 18.7(7) .
Er1 O3 C9 N2 169.8(4) 2_665
Er1 O3 C9 C10 -158.1(4) .
Er1 O3 C9 C10 -7.1(6) 2_665
C11 N3 C10 C9 -73.3(6) .
C12 N3 C10 C9 166.5(5) .
Er1 N3 C10 C9 44.9(5) 2_665
N2 C9 C10 N3 154.7(5) .
O3 C9 C10 N3 -28.2(7) .
Er1 O4 C13 C14 26.1(9) .
Er1 O4 C13 C16 -154.0(5) .
O4 C13 C14 C15 -3.2(10) .
C16 C13 C14 C15 176.9(6) .
Er1 O5 C15 C14 -10.7(9) .
Er1 O5 C15 C17 168.3(4) .
C13 C14 C15 O5 -3.5(10) .
C13 C14 C15 C17 177.5(6) .
